data_4318091
loop_
_publ_author_name
'Matthew D. Hargreaves'
'Mary F. Mahon'
'Michael K. Whittlesey'

_publ_section_title
;
 Substitution Reactions of [Ru(dppe)(CO)(H2O)3][OTf]2
;
_journal_name_full 'Inorganic Chemistry'
_journal_page_first 3137
_journal_page_last 3145
_journal_paper_doi 10.1021/ic020029z
_journal_volume 41
_journal_year 2002
_chemical_formula_sum 'C41 H36 F6 N2 O7 P2 Ru S2'
_chemical_formula_weight 1009.85
_chemical_melting_point -452.7
_space_group_IT_number 14
_symmetry_cell_setting monoclinic
_symmetry_space_group_name_Hall '-P 2ybc'
_symmetry_space_group_name_H-M 'P 1 21/c 1'
_atom_sites_solution_hydrogens geom
_atom_sites_solution_primary direct
_atom_sites_solution_secondary difmap
_audit_creation_method SHELXL-97
_cell_angle_alpha 90.00
_cell_angle_beta 108.1960(9)
_cell_angle_gamma 90.00
_cell_formula_units_Z 4
_cell_length_a 14.2643(2)
_cell_length_b 13.7762(2)
_cell_length_c 22.1901(4)
_cell_measurement_reflns_used 25
_cell_measurement_temperature 170(2)
_cell_measurement_theta_max 18
_cell_measurement_theta_min 12
_cell_volume 4142.48(11)
_computing_data_reduction 'Denzo and Scalepack (otwinowski & Minor, 1997)'
_computing_molecular_graphics 'ORTEX (P.McArdle, 1995)'
_computing_publication_material 'SHELXL-97/2 (Sheldrick,1997)'
_computing_structure_refinement 'SHELXL-97 (Sheldrick, 1997)'
_computing_structure_solution 'SHELXS-97 (Sheldrick, 1990)'
_diffrn_ambient_temperature 170(2)
_diffrn_measured_fraction_theta_full 0.997
_diffrn_measured_fraction_theta_max 0.997
_diffrn_measurement_device_type KappaCCD
_diffrn_measurement_method KappaCCD
_diffrn_radiation_monochromator graphite
_diffrn_radiation_source 'fine-focus sealed tube'
_diffrn_radiation_type MoK\a
_diffrn_radiation_wavelength 0.71069
_diffrn_reflns_av_R_equivalents 0.0468
_diffrn_reflns_av_sigmaI/netI 0.0392
_diffrn_reflns_limit_h_max 18
_diffrn_reflns_limit_h_min 0
_diffrn_reflns_limit_k_max 17
_diffrn_reflns_limit_k_min -17
_diffrn_reflns_limit_l_max 27
_diffrn_reflns_limit_l_min -28
_diffrn_reflns_number 56381
_diffrn_reflns_theta_full 27.48
_diffrn_reflns_theta_max 27.48
_diffrn_reflns_theta_min 3.58
_exptl_absorpt_coefficient_mu 0.637
_exptl_absorpt_correction_type none
_exptl_crystal_colour Pale_straw
_exptl_crystal_density_diffrn 1.619
_exptl_crystal_density_method 'not measured'
_exptl_crystal_description Parallelepiped
_exptl_crystal_F_000 2048
_exptl_crystal_size_max 0.17
_exptl_crystal_size_mid 0.13
_exptl_crystal_size_min 0.13
_refine_diff_density_max 0.484
_refine_diff_density_min -0.541
_refine_diff_density_rms 0.073
_refine_ls_extinction_coef 0.0014(3)
_refine_ls_extinction_expression Fc^*^=kFc[1+0.001xFc^2^\l^3^/sin(2\q)]^-1/4^
_refine_ls_extinction_method SHELXL
_refine_ls_goodness_of_fit_ref 0.978
_refine_ls_hydrogen_treatment mixed
_refine_ls_matrix_type full
_refine_ls_number_parameters 551
_refine_ls_number_reflns 9467
_refine_ls_number_restraints 0
_refine_ls_restrained_S_all 0.978
_refine_ls_R_factor_all 0.0428
_refine_ls_R_factor_gt 0.0332
_refine_ls_shift/su_max 0.002
_refine_ls_shift/su_mean 0.000
_refine_ls_structure_factor_coef Fsqd
_refine_ls_weighting_details 'calc w=1/[\s^2^(Fo^2^)+(0.0690P)^2^+1.0926P] where P=(Fo^2^+2Fc^2^)/3'
_refine_ls_weighting_scheme calc
_refine_ls_wR_factor_gt 0.0934
_refine_ls_wR_factor_ref 0.1006
_reflns_number_gt 8083
_reflns_number_total 9467
_reflns_threshold_expression >2sigma(I)
_cod_data_source_file ic020029z_4.cif
_cod_data_source_block k00mkw7
_cod_depositor_comments
;
The following automatic conversions were performed:

'_chemical_melting_point' value '-999.0' was changed to '-725.85' -
it was converted from degrees Celsius(C) to Kelvins(K).

Automatic conversion script
Id: cif_fix_values 1569 2011-02-09 13:29:24Z adriana 

The following automatic conversions were performed:

'_chemical_melting_point' value '-725.85' was changed to '-452.7' -
it was converted from degrees Celsius(C) to
Kelvins(K).

'_symmetry_cell_setting' value 'Monoclinic' changed to
'monoclinic' according to the built-in table from CIF Core dictionary
named 'cif_core.dic' version 2.4.1 from 2010-06-29.

Automatic conversion script
Id: cif_fix_values 1646 2011-03-28 12:23:43Z adriana 

The following automatic conversions were performed:

data name '_atom_site_symetry_multiplicity' was replaced with
'_atom_site_symmetry_multiplicity' as specified in the replacement
file 'data/replacement-values/replacement_tags.lst'.

Automatic conversion script
Id: cif_correct_tags 9268 2022-04-12 08:56:07Z antanas 
;
_cod_original_cell_volume 4142.47(11)
_cod_database_code 4318091

loop_
_symmetry_equiv_pos_as_xyz
'x, y, z'
'x, -y+1/2, z+1/2'
'-x, -y, -z'
'-x, y-1/2, -z-1/2'

loop_
_atom_site_label
_atom_site_type_symbol
_atom_site_fract_x
_atom_site_fract_y
_atom_site_fract_z
_atom_site_U_iso_or_equiv
_atom_site_adp_type
_atom_site_occupancy
_atom_site_symmetry_multiplicity
_atom_site_calc_flag
_atom_site_refinement_flags
_atom_site_disorder_assembly
_atom_site_disorder_group
Ru1 Ru 0.174217(11) 0.512863(12) 0.171309(7) 0.01689(7) Uani 1 1 d . . .
P1 P 0.09664(4) 0.53583(4) 0.24882(3) 0.01968(12) Uani 1 1 d . . .
P2 P 0.23259(4) 0.66676(4) 0.19655(3) 0.01857(12) Uani 1 1 d . . .
N1 N 0.24496(13) 0.48987(13) 0.10173(9) 0.0197(4) Uani 1 1 d . . .
N2 N 0.31966(12) 0.46440(13) 0.22605(8) 0.0194(4) Uani 1 1 d . . .
S1 S 0.07442(4) 0.29956(4) 0.10891(3) 0.02484(13) Uani 1 1 d . . .
S2 S 0.63779(4) 0.25898(5) 0.04857(3) 0.03048(14) Uani 1 1 d . . .
O1 O -0.01449(11) 0.59392(14) 0.08271(8) 0.0325(4) Uani 1 1 d . . .
O2 O 0.14043(12) 0.35590(12) 0.16112(8) 0.0266(3) Uani 1 1 d . . .
O3 O 0.01253(12) 0.23372(13) 0.12948(9) 0.0336(4) Uani 1 1 d . . .
O4 O 0.02918(13) 0.35560(14) 0.05314(8) 0.0367(4) Uani 1 1 d . . .
O5 O 0.73513(14) 0.21889(15) 0.07648(9) 0.0417(4) Uani 1 1 d . . .
O6 O 0.59653(14) 0.30304(16) 0.09326(9) 0.0460(5) Uani 1 1 d . . .
O7 O 0.62404(15) 0.31302(16) -0.00863(9) 0.0459(5) Uani 1 1 d . . .
F1 F 0.46884(17) 0.1738(2) -0.00639(14) 0.1041(10) Uani 1 1 d . . .
F2 F 0.5928(2) 0.09914(18) -0.01859(11) 0.0925(8) Uani 1 1 d . . .
F3 F 0.5676(2) 0.09312(18) 0.07151(12) 0.0965(9) Uani 1 1 d . . .
F4 F 0.22855(13) 0.26681(12) 0.07042(9) 0.0518(5) Uani 1 1 d . . .
F5 F 0.21065(14) 0.16475(14) 0.13913(9) 0.0568(5) Uani 1 1 d . . .
F6 F 0.11496(14) 0.15786(13) 0.04282(9) 0.0563(5) Uani 1 1 d . . .
C1 C 0.13846(16) 0.46070(17) 0.31993(11) 0.0248(5) Uani 1 1 d . . .
C2 C 0.13291(19) 0.36007(19) 0.31073(12) 0.0335(5) Uani 1 1 d . . .
H2 H 0.1067 0.3342 0.2692 0.040 Uiso 1 1 calc R . .
C3 C 0.1654(2) 0.2987(2) 0.36204(14) 0.0464(7) Uani 1 1 d . . .
H3 H 0.1614 0.2304 0.3557 0.056 Uiso 1 1 calc R . .
C4 C 0.2042(2) 0.3360(2) 0.42305(14) 0.0510(8) Uani 1 1 d . . .
H4 H 0.2265 0.2934 0.4583 0.061 Uiso 1 1 calc R . .
C5 C 0.2099(2) 0.4349(3) 0.43194(13) 0.0492(7) Uani 1 1 d . . .
H5 H 0.2370 0.4605 0.4735 0.059 Uiso 1 1 calc R . .
C6 C 0.1764(2) 0.4982(2) 0.38045(12) 0.0346(6) Uani 1 1 d . . .
H6 H 0.1796 0.5665 0.3870 0.042 Uiso 1 1 calc R . .
C7 C -0.03688(16) 0.51771(16) 0.22419(11) 0.0227(4) Uani 1 1 d . . .
C8 C -0.09710(17) 0.57441(18) 0.24881(12) 0.0304(5) Uani 1 1 d . . .
H8 H -0.0693 0.6243 0.2786 0.037 Uiso 1 1 calc R . .
C9 C -0.19854(18) 0.5574(2) 0.22945(14) 0.0387(6) Uani 1 1 d . . .
H9 H -0.2399 0.5962 0.2459 0.046 Uiso 1 1 calc R . .
C10 C -0.23937(19) 0.4848(2) 0.18673(13) 0.0375(6) Uani 1 1 d . . .
H10 H -0.3087 0.4743 0.1736 0.045 Uiso 1 1 calc R . .
C11 C -0.17981(18) 0.4270(2) 0.16285(12) 0.0337(6) Uani 1 1 d . . .
H11 H -0.2077 0.3762 0.1338 0.040 Uiso 1 1 calc R . .
C12 C -0.07940(17) 0.44396(18) 0.18167(11) 0.0284(5) Uani 1 1 d . . .
H12 H -0.0385 0.4044 0.1652 0.034 Uiso 1 1 calc R . .
C13 C 0.11293(16) 0.66419(16) 0.27253(11) 0.0243(5) Uani 1 1 d . . .
H13A H 0.0619 0.7043 0.2423 0.029 Uiso 1 1 calc R . .
H13B H 0.1063 0.6724 0.3153 0.029 Uiso 1 1 calc R . .
C14 C 0.21565(16) 0.69610(17) 0.27277(11) 0.0238(4) Uani 1 1 d . . .
H14A H 0.2665 0.6626 0.3073 0.029 Uiso 1 1 calc R . .
H14B H 0.2233 0.7669 0.2804 0.029 Uiso 1 1 calc R . .
C15 C 0.17336(15) 0.76179(16) 0.14026(10) 0.0224(4) Uani 1 1 d . . .
C16 C 0.17176(16) 0.75113(17) 0.07727(11) 0.0267(5) Uani 1 1 d . . .
H16 H 0.1958 0.6931 0.0642 0.032 Uiso 1 1 calc R . .
C17 C 0.13539(18) 0.82472(19) 0.03391(12) 0.0324(5) Uani 1 1 d . . .
H17 H 0.1355 0.8176 -0.0087 0.039 Uiso 1 1 calc R . .
C18 C 0.09897(18) 0.90850(19) 0.05242(13) 0.0362(6) Uani 1 1 d . . .
H18 H 0.0761 0.9599 0.0229 0.043 Uiso 1 1 calc R . .
C19 C 0.09562(18) 0.91780(19) 0.11384(13) 0.0359(6) Uani 1 1 d . . .
H19 H 0.0674 0.9742 0.1258 0.043 Uiso 1 1 calc R . .
C20 C 0.13358(16) 0.84474(17) 0.15819(11) 0.0268(5) Uani 1 1 d . . .
H20 H 0.1322 0.8517 0.2005 0.032 Uiso 1 1 calc R . .
C21 C 0.36526(15) 0.68434(16) 0.20953(11) 0.0222(4) Uani 1 1 d . . .
C22 C 0.43128(16) 0.69567(17) 0.27059(12) 0.0269(5) Uani 1 1 d . . .
H22 H 0.4076 0.6958 0.3061 0.032 Uiso 1 1 calc R . .
C23 C 0.53196(17) 0.70673(18) 0.27958(13) 0.0339(6) Uani 1 1 d . . .
H23 H 0.5766 0.7141 0.3212 0.041 Uiso 1 1 calc R . .
C24 C 0.56670(17) 0.70706(18) 0.22829(14) 0.0363(6) Uani 1 1 d . . .
H24 H 0.6353 0.7145 0.2347 0.044 Uiso 1 1 calc R . .
C25 C 0.50174(18) 0.69655(18) 0.16718(13) 0.0342(6) Uani 1 1 d . . .
H25 H 0.5259 0.6971 0.1318 0.041 Uiso 1 1 calc R . .
C26 C 0.40100(16) 0.68519(17) 0.15783(12) 0.0264(5) Uani 1 1 d . . .
H26 H 0.3566 0.6780 0.1161 0.032 Uiso 1 1 calc R . .
C27 C 0.05664(16) 0.56200(16) 0.11592(10) 0.0230(4) Uani 1 1 d . . .
C28 C 0.19890(17) 0.49552(16) 0.03849(11) 0.0235(5) Uani 1 1 d . . .
H28 H 0.1322 0.5165 0.0237 0.028 Uiso 1 1 calc R . .
C29 C 0.24570(17) 0.47188(18) -0.00482(11) 0.0265(5) Uani 1 1 d . . .
H29 H 0.2110 0.4761 -0.0489 0.032 Uiso 1 1 calc R . .
C30 C 0.34360(17) 0.44170(18) 0.01525(11) 0.0273(5) Uani 1 1 d . . .
C31 C 0.3951(2) 0.4166(2) -0.03250(13) 0.0433(7) Uani 1 1 d . . .
H31A H 0.3497 0.4262 -0.0755 0.065 Uiso 1 1 calc R . .
H31B H 0.4163 0.3486 -0.0271 0.065 Uiso 1 1 calc R . .
H31C H 0.4528 0.4586 -0.0260 0.065 Uiso 1 1 calc R . .
C32 C 0.39038(16) 0.43449(17) 0.08011(11) 0.0257(5) Uani 1 1 d . . .
H32 H 0.4566 0.4123 0.0956 0.031 Uiso 1 1 calc R . .
C33 C 0.34011(15) 0.45986(15) 0.12260(10) 0.0203(4) Uani 1 1 d . . .
C34 C 0.38397(15) 0.45559(15) 0.19215(10) 0.0204(4) Uani 1 1 d . . .
C35 C 0.48499(16) 0.44662(16) 0.22216(11) 0.0243(5) Uani 1 1 d . . .
H35 H 0.5283 0.4404 0.1974 0.029 Uiso 1 1 calc R . .
C36 C 0.52312(15) 0.44664(16) 0.28795(11) 0.0244(5) Uani 1 1 d . . .
C37 C 0.63248(16) 0.4450(2) 0.32112(13) 0.0338(6) Uani 1 1 d . . .
H37A H 0.6450 0.4464 0.3671 0.051 Uiso 1 1 calc R . .
H37B H 0.6630 0.5019 0.3083 0.051 Uiso 1 1 calc R . .
H37C H 0.6608 0.3857 0.3096 0.051 Uiso 1 1 calc R . .
C38 C 0.45582(16) 0.45021(17) 0.32167(11) 0.0257(5) Uani 1 1 d . . .
H38 H 0.4781 0.4466 0.3667 0.031 Uiso 1 1 calc R . .
C39 C 0.35591(16) 0.45915(17) 0.28921(10) 0.0237(4) Uani 1 1 d . . .
H39 H 0.3111 0.4617 0.3131 0.028 Uiso 1 1 calc R . .
C40 C 0.5630(3) 0.1521(3) 0.02228(16) 0.0596(9) Uani 1 1 d . . .
C41 C 0.16180(19) 0.21819(19) 0.08888(13) 0.0356(6) Uani 1 1 d . . .

loop_
_atom_site_aniso_label
_atom_site_aniso_U_11
_atom_site_aniso_U_22
_atom_site_aniso_U_33
_atom_site_aniso_U_23
_atom_site_aniso_U_13
_atom_site_aniso_U_12
Ru1 0.01597(10) 0.01973(11) 0.01576(11) -0.00124(6) 0.00608(7) -0.00063(6)
P1 0.0190(3) 0.0228(3) 0.0192(3) -0.0020(2) 0.0087(2) -0.0019(2)
P2 0.0184(2) 0.0197(3) 0.0187(3) -0.0013(2) 0.0074(2) -0.00100(19)
N1 0.0197(9) 0.0223(9) 0.0179(9) -0.0016(7) 0.0071(7) -0.0004(7)
N2 0.0181(8) 0.0194(9) 0.0215(9) 0.0005(7) 0.0074(7) 0.0007(7)
S1 0.0283(3) 0.0241(3) 0.0240(3) -0.0029(2) 0.0108(2) -0.0049(2)
S2 0.0317(3) 0.0334(3) 0.0241(3) 0.0024(2) 0.0055(2) -0.0006(2)
O1 0.0214(8) 0.0439(11) 0.0297(9) 0.0069(8) 0.0041(7) 0.0029(7)
O2 0.0324(8) 0.0231(8) 0.0253(8) -0.0030(6) 0.0105(7) -0.0025(7)
O3 0.0345(9) 0.0310(9) 0.0401(10) 0.0001(8) 0.0186(8) -0.0084(7)
O4 0.0424(10) 0.0374(10) 0.0268(9) 0.0010(8) 0.0058(8) -0.0076(8)
O5 0.0384(10) 0.0444(11) 0.0375(11) -0.0013(9) 0.0050(8) 0.0100(8)
O6 0.0419(11) 0.0603(13) 0.0380(11) -0.0012(10) 0.0159(9) 0.0078(9)
O7 0.0505(11) 0.0504(12) 0.0374(11) 0.0176(9) 0.0146(9) 0.0029(9)
F1 0.0543(13) 0.104(2) 0.125(2) 0.0073(17) -0.0136(13) -0.0359(14)
F2 0.133(2) 0.0670(15) 0.0595(14) -0.0282(12) 0.0036(14) -0.0170(15)
F3 0.129(2) 0.0680(15) 0.0848(17) 0.0226(13) 0.0217(15) -0.0448(15)
F4 0.0554(10) 0.0432(9) 0.0758(13) -0.0195(9) 0.0476(10) -0.0159(8)
F5 0.0600(11) 0.0473(10) 0.0672(12) 0.0079(9) 0.0259(10) 0.0206(9)
F6 0.0616(11) 0.0483(10) 0.0674(12) -0.0361(9) 0.0321(9) -0.0187(9)
C1 0.0223(10) 0.0307(12) 0.0248(12) 0.0017(9) 0.0121(9) -0.0011(9)
C2 0.0449(14) 0.0323(13) 0.0246(12) -0.0004(10) 0.0128(11) -0.0012(11)
C3 0.0651(19) 0.0375(16) 0.0403(16) 0.0108(13) 0.0219(14) 0.0077(14)
C4 0.068(2) 0.056(2) 0.0303(15) 0.0161(14) 0.0170(14) 0.0105(16)
C5 0.0636(19) 0.059(2) 0.0211(13) 0.0011(13) 0.0067(13) 0.0015(15)
C6 0.0400(14) 0.0413(15) 0.0237(13) -0.0034(10) 0.0118(11) -0.0044(11)
C7 0.0202(10) 0.0265(12) 0.0234(11) 0.0031(9) 0.0098(9) -0.0002(8)
C8 0.0277(11) 0.0311(13) 0.0362(13) 0.0001(10) 0.0152(10) 0.0020(10)
C9 0.0264(12) 0.0457(16) 0.0481(16) 0.0070(13) 0.0177(11) 0.0080(11)
C10 0.0212(11) 0.0536(17) 0.0368(15) 0.0163(12) 0.0078(11) -0.0017(11)
C11 0.0319(12) 0.0409(15) 0.0261(12) 0.0035(11) 0.0062(10) -0.0124(11)
C12 0.0265(11) 0.0323(13) 0.0289(12) -0.0021(10) 0.0122(10) -0.0059(9)
C13 0.0264(11) 0.0246(11) 0.0269(12) -0.0044(9) 0.0154(9) -0.0024(9)
C14 0.0260(11) 0.0239(11) 0.0227(11) -0.0042(9) 0.0095(9) -0.0034(8)
C15 0.0189(10) 0.0233(11) 0.0247(11) 0.0009(9) 0.0064(8) -0.0010(8)
C16 0.0283(11) 0.0270(12) 0.0240(12) 0.0022(9) 0.0071(9) 0.0039(9)
C17 0.0332(12) 0.0353(14) 0.0259(12) 0.0037(10) 0.0050(10) 0.0027(10)
C18 0.0335(13) 0.0304(13) 0.0383(14) 0.0082(11) 0.0021(11) 0.0039(10)
C19 0.0315(12) 0.0283(13) 0.0455(16) -0.0015(11) 0.0087(11) 0.0089(10)
C20 0.0218(10) 0.0290(12) 0.0293(12) -0.0037(10) 0.0076(9) 0.0013(9)
C21 0.0202(10) 0.0190(10) 0.0274(12) 0.0012(9) 0.0073(9) -0.0006(8)
C22 0.0230(10) 0.0258(12) 0.0304(12) 0.0007(10) 0.0063(9) 0.0005(9)
C23 0.0234(11) 0.0292(13) 0.0422(15) 0.0025(11) 0.0006(10) -0.0014(9)
C24 0.0215(11) 0.0262(12) 0.0622(18) 0.0052(12) 0.0145(12) 0.0018(9)
C25 0.0309(12) 0.0301(13) 0.0498(16) 0.0026(11) 0.0245(12) 0.0007(10)
C26 0.0257(11) 0.0250(11) 0.0303(12) 0.0010(9) 0.0111(9) -0.0003(9)
C27 0.0226(10) 0.0273(12) 0.0210(11) -0.0011(9) 0.0095(9) -0.0048(9)
C28 0.0234(11) 0.0269(12) 0.0206(11) -0.0004(9) 0.0074(9) -0.0019(8)
C29 0.0269(11) 0.0329(13) 0.0209(11) 0.0001(9) 0.0090(9) -0.0002(9)
C30 0.0292(11) 0.0310(12) 0.0270(12) -0.0009(10) 0.0166(10) 0.0013(9)
C31 0.0362(14) 0.068(2) 0.0308(14) 0.0000(13) 0.0182(12) 0.0104(13)
C32 0.0239(10) 0.0295(12) 0.0267(12) -0.0002(9) 0.0123(9) 0.0012(9)
C33 0.0219(10) 0.0188(10) 0.0227(11) 0.0001(8) 0.0106(8) -0.0016(8)
C34 0.0204(10) 0.0177(10) 0.0239(11) 0.0002(8) 0.0080(8) 0.0005(8)
C35 0.0213(10) 0.0237(11) 0.0300(12) 0.0028(9) 0.0108(9) 0.0032(8)
C36 0.0211(10) 0.0203(11) 0.0293(12) 0.0035(9) 0.0044(9) 0.0021(8)
C37 0.0210(11) 0.0386(14) 0.0361(14) 0.0042(11) 0.0007(10) 0.0029(10)
C38 0.0273(11) 0.0255(12) 0.0218(11) 0.0011(9) 0.0040(9) 0.0027(9)
C39 0.0243(10) 0.0253(11) 0.0212(11) -0.0003(9) 0.0067(9) 0.0015(9)
C40 0.065(2) 0.053(2) 0.0480(19) 0.0096(16) -0.0008(16) -0.0210(17)
C41 0.0384(13) 0.0301(13) 0.0452(15) -0.0120(12) 0.0230(12) -0.0096(11)

loop_
_atom_type_symbol
_atom_type_description
_atom_type_scat_dispersion_real
_atom_type_scat_dispersion_imag
_atom_type_scat_source
C C 0.0033 0.0016 'International Tables Vol C Tables 4.2.6.8 and 6.1.1.4'
H H 0.0000 0.0000 'International Tables Vol C Tables 4.2.6.8 and 6.1.1.4'
Ru Ru -1.2594 0.8363 'International Tables Vol C Tables 4.2.6.8 and 6.1.1.4'
P P 0.1023 0.0942 'International Tables Vol C Tables 4.2.6.8 and 6.1.1.4'
F F 0.0171 0.0103 'International Tables Vol C Tables 4.2.6.8 and 6.1.1.4'
S S 0.1246 0.1234 'International Tables Vol C Tables 4.2.6.8 and 6.1.1.4'
N N 0.0061 0.0033 'International Tables Vol C Tables 4.2.6.8 and 6.1.1.4'
O O 0.0106 0.0060 'International Tables Vol C Tables 4.2.6.8 and 6.1.1.4'

loop_
_geom_angle_atom_site_label_1
_geom_angle_atom_site_label_2
_geom_angle_atom_site_label_3
_geom_angle
_geom_angle_site_symmetry_1
_geom_angle_site_symmetry_3
_geom_angle_publ_flag
C27 Ru1 N1 96.25(8) . . ?
C27 Ru1 N2 171.96(8) . . ?
N1 Ru1 N2 76.73(7) . . ?
C27 Ru1 O2 99.48(8) . . ?
N1 Ru1 O2 85.26(6) . . ?
N2 Ru1 O2 84.00(6) . . ?
C27 Ru1 P2 90.50(7) . . ?
N1 Ru1 P2 95.60(5) . . ?
N2 Ru1 P2 86.35(5) . . ?
O2 Ru1 P2 169.85(5) . . ?
C27 Ru1 P1 84.33(7) . . ?
N1 Ru1 P1 179.11(5) . . ?
N2 Ru1 P1 102.74(5) . . ?
O2 Ru1 P1 93.98(4) . . ?
P2 Ru1 P1 85.066(19) . . ?
C1 P1 C7 102.12(10) . . ?
C1 P1 C13 108.67(11) . . ?
C7 P1 C13 104.11(10) . . ?
C1 P1 Ru1 117.21(7) . . ?
C7 P1 Ru1 116.73(8) . . ?
C13 P1 Ru1 107.10(7) . . ?
C15 P2 C14 107.95(10) . . ?
C15 P2 C21 104.28(10) . . ?
C14 P2 C21 104.65(10) . . ?
C15 P2 Ru1 116.30(7) . . ?
C14 P2 Ru1 106.81(7) . . ?
C21 P2 Ru1 116.07(7) . . ?
C28 N1 C33 118.84(18) . . ?
C28 N1 Ru1 124.09(14) . . ?
C33 N1 Ru1 116.83(14) . . ?
C39 N2 C34 117.91(18) . . ?
C39 N2 Ru1 126.64(14) . . ?
C34 N2 Ru1 114.34(14) . . ?
O4 S1 O3 117.38(11) . . ?
O4 S1 O2 113.76(10) . . ?
O3 S1 O2 112.96(10) . . ?
O4 S1 C41 106.14(12) . . ?
O3 S1 C41 102.89(11) . . ?
O2 S1 C41 101.42(11) . . ?
O7 S2 O6 114.85(13) . . ?
O7 S2 O5 115.29(12) . . ?
O6 S2 O5 114.37(12) . . ?
O7 S2 C40 103.55(14) . . ?
O6 S2 C40 103.85(16) . . ?
O5 S2 C40 102.66(15) . . ?
S1 O2 Ru1 131.60(10) . . ?
C6 C1 C2 120.0(2) . . ?
C6 C1 P1 123.46(19) . . ?
C2 C1 P1 116.57(18) . . ?
C3 C2 C1 119.9(2) . . ?
C2 C3 C4 120.4(3) . . ?
C5 C4 C3 119.6(3) . . ?
C4 C5 C6 120.7(3) . . ?
C1 C6 C5 119.4(3) . . ?
C12 C7 C8 119.0(2) . . ?
C12 C7 P1 119.73(17) . . ?
C8 C7 P1 121.27(18) . . ?
C7 C8 C9 119.5(2) . . ?
C10 C9 C8 120.7(2) . . ?
C9 C10 C11 120.2(2) . . ?
C12 C11 C10 119.3(2) . . ?
C11 C12 C7 121.4(2) . . ?
C14 C13 P1 108.24(15) . . ?
C13 C14 P2 109.69(15) . . ?
C20 C15 C16 119.5(2) . . ?
C20 C15 P2 122.54(17) . . ?
C16 C15 P2 117.93(17) . . ?
C17 C16 C15 120.3(2) . . ?
C18 C17 C16 120.0(2) . . ?
C17 C18 C19 120.2(2) . . ?
C18 C19 C20 120.2(2) . . ?
C15 C20 C19 119.7(2) . . ?
C26 C21 C22 119.3(2) . . ?
C26 C21 P2 119.68(17) . . ?
C22 C21 P2 121.06(17) . . ?
C23 C22 C21 120.2(2) . . ?
C24 C23 C22 120.2(2) . . ?
C23 C24 C25 120.3(2) . . ?
C24 C25 C26 119.9(2) . . ?
C25 C26 C21 120.2(2) . . ?
O1 C27 Ru1 178.5(2) . . ?
N1 C28 C29 121.9(2) . . ?
C28 C29 C30 120.5(2) . . ?
C32 C30 C29 117.6(2) . . ?
C32 C30 C31 122.1(2) . . ?
C29 C30 C31 120.3(2) . . ?
C30 C32 C33 120.0(2) . . ?
N1 C33 C32 121.1(2) . . ?
N1 C33 C34 114.99(18) . . ?
C32 C33 C34 123.90(19) . . ?
N2 C34 C35 121.3(2) . . ?
N2 C34 C33 115.85(18) . . ?
C35 C34 C33 122.82(19) . . ?
C36 C35 C34 120.7(2) . . ?
C35 C36 C38 117.12(19) . . ?
C35 C36 C37 121.4(2) . . ?
C38 C36 C37 121.5(2) . . ?
C39 C38 C36 119.6(2) . . ?
N2 C39 C38 123.2(2) . . ?
F1 C40 F2 106.7(3) . . ?
F1 C40 F3 108.1(3) . . ?
F2 C40 F3 106.1(3) . . ?
F1 C40 S2 112.2(3) . . ?
F2 C40 S2 112.6(3) . . ?
F3 C40 S2 110.8(2) . . ?
F6 C41 F4 108.4(2) . . ?
F6 C41 F5 107.7(2) . . ?
F4 C41 F5 107.3(2) . . ?
F6 C41 S1 110.71(18) . . ?
F4 C41 S1 111.94(18) . . ?
F5 C41 S1 110.60(17) . . ?

loop_
_geom_bond_atom_site_label_1
_geom_bond_atom_site_label_2
_geom_bond_distance
_geom_bond_site_symmetry_2
_geom_bond_publ_flag
Ru1 C27 1.869(2) . ?
Ru1 N1 2.1156(18) . ?
Ru1 N2 2.1567(17) . ?
Ru1 O2 2.2116(16) . ?
Ru1 P2 2.2826(6) . ?
Ru1 P1 2.3392(5) . ?
P1 C1 1.825(2) . ?
P1 C7 1.827(2) . ?
P1 C13 1.839(2) . ?
P2 C15 1.824(2) . ?
P2 C14 1.827(2) . ?
P2 C21 1.839(2) . ?
N1 C28 1.353(3) . ?
N1 C33 1.355(3) . ?
N2 C39 1.336(3) . ?
N2 C34 1.361(3) . ?
S1 O4 1.4300(19) . ?
S1 O3 1.4360(17) . ?
S1 O2 1.4663(17) . ?
S1 C41 1.831(3) . ?
S2 O7 1.4312(19) . ?
S2 O6 1.436(2) . ?
S2 O5 1.4419(19) . ?
S2 C40 1.805(3) . ?
O1 C27 1.140(3) . ?
F1 C40 1.328(4) . ?
F2 C40 1.333(5) . ?
F3 C40 1.346(4) . ?
F4 C41 1.329(3) . ?
F5 C41 1.336(3) . ?
F6 C41 1.325(3) . ?
C1 C6 1.382(3) . ?
C1 C2 1.400(4) . ?
C2 C3 1.378(4) . ?
C3 C4 1.391(4) . ?
C4 C5 1.376(5) . ?
C5 C6 1.398(4) . ?
C7 C12 1.390(3) . ?
C7 C8 1.393(3) . ?
C8 C9 1.395(3) . ?
C9 C10 1.376(4) . ?
C10 C11 1.385(4) . ?
C11 C12 1.381(3) . ?
C13 C14 1.528(3) . ?
C15 C20 1.388(3) . ?
C15 C16 1.399(3) . ?
C16 C17 1.382(3) . ?
C17 C18 1.380(4) . ?
C18 C19 1.385(4) . ?
C19 C20 1.393(4) . ?
C21 C26 1.393(3) . ?
C21 C22 1.396(3) . ?
C22 C23 1.395(3) . ?
C23 C24 1.376(4) . ?
C24 C25 1.391(4) . ?
C25 C26 1.395(3) . ?
C28 C29 1.370(3) . ?
C29 C30 1.390(3) . ?
C30 C32 1.388(3) . ?
C30 C31 1.506(3) . ?
C32 C33 1.395(3) . ?
C33 C34 1.474(3) . ?
C34 C35 1.391(3) . ?
C35 C36 1.390(3) . ?
C36 C38 1.390(3) . ?
C36 C37 1.503(3) . ?
C38 C39 1.387(3) . ?
